data_1540625
loop_
_publ_author_name
'Zhou, Yang'
'Gan, Zhenjie'
'Su, Bo'
'Li, Jun'
'Duan, Zheng'
'Mathey, Fran\,cois'

_publ_section_title
;
 Intramolecular, Pd/Cu-Co-catalyzed P-C Bond Cleavage and Addition onto an
 Alkyne: A Route to Benzophospholes.
;
_journal_issue 22
_journal_name_full 'Organic letters'
_journal_page_first 5722
_journal_page_last 5724
_journal_paper_doi 10.1021/acs.orglett.5b02926
_journal_volume 17
_journal_year 2015
_chemical_formula_moiety 'C32 H21 O5 P W'
_chemical_formula_sum 'C32 H21 O5 P W'
_chemical_formula_weight 700.31
_space_group_crystal_system monoclinic
_space_group_IT_number 14
_space_group_name_Hall '-P 2ybc'
_space_group_name_H-M_alt 'P 1 21/c 1'
_symmetry_space_group_name_Hall '-P 2ybc'
_symmetry_space_group_name_H-M 'P 1 21/c 1'
_atom_sites_solution_hydrogens geom
_atom_sites_solution_primary direct
_audit_creation_date 2015-03-31
_audit_creation_method
;
Olex2 1.2
(compiled 2015.01.26 svn.r3150 for OlexSys, GUI svn.r4998)
;
_cell_angle_alpha 90
_cell_angle_beta 98.020(3)
_cell_angle_gamma 90
_cell_formula_units_Z 4
_cell_length_a 11.5210(4)
_cell_length_b 11.9824(4)
_cell_length_c 20.3830(6)
_cell_measurement_reflns_used 4899
_cell_measurement_temperature 291(2)
_cell_measurement_theta_max 28.0170
_cell_measurement_theta_min 3.3300
_cell_volume 2786.34(16)
_computing_cell_refinement
;
CrysAlisPro, Agilent Technologies,
Version 1.171.36.32 (release 02-08-2013 CrysAlis171 .NET)
(compiled Aug  2 2013,16:46:58)
;
_computing_data_collection
;
CrysAlisPro, Agilent Technologies,
Version 1.171.36.32 (release 02-08-2013 CrysAlis171 .NET)
(compiled Aug  2 2013,16:46:58)
;
_computing_data_reduction
;
CrysAlisPro, Agilent Technologies,
Version 1.171.36.32 (release 02-08-2013 CrysAlis171 .NET)
(compiled Aug  2 2013,16:46:58)
;
_computing_molecular_graphics 'Olex2 (Dolomanov et al., 2009)'
_computing_publication_material 'Olex2 (Dolomanov et al., 2009)'
_computing_structure_refinement 'ShelXL (Sheldrick, 2008)'
_computing_structure_solution 'ShelXS (Sheldrick, 2008)'
_diffrn_ambient_temperature 291.15
_diffrn_detector_area_resol_mean 16.2312
_diffrn_measured_fraction_theta_full 0.997
_diffrn_measured_fraction_theta_max 0.997
_diffrn_measurement_details
;
  1 omega  -22.00   24.00   1.0000    9.0000
omega____ theta____ kappa____ phi______ frames
    -      -17.2104  -99.0000   90.0000 46

  2 omega   41.00   81.00   1.0000    9.0000
omega____ theta____ kappa____ phi______ frames
    -       19.7885  178.0000   90.0000 40

  3 omega   -7.00   27.00   1.0000    9.0000
omega____ theta____ kappa____ phi______ frames
    -       19.7885   77.0000  -30.0000 34

  4 omega  -23.00   90.00   1.0000    9.0000
omega____ theta____ kappa____ phi______ frames
    -       19.7885   19.0000 -150.0000 113
;
_diffrn_measurement_device_type 'Xcalibur, Eos, Gemini'
_diffrn_measurement_method '\w scans'
_diffrn_orient_matrix_UB_11 -0.0052831000
_diffrn_orient_matrix_UB_12 -0.0559802000
_diffrn_orient_matrix_UB_13 -0.0113718000
_diffrn_orient_matrix_UB_21 -0.0284846000
_diffrn_orient_matrix_UB_22 -0.0144513000
_diffrn_orient_matrix_UB_23 0.0275011000
_diffrn_orient_matrix_UB_31 -0.0549828000
_diffrn_orient_matrix_UB_32 0.0128184000
_diffrn_orient_matrix_UB_33 -0.0186896000
_diffrn_radiation_monochromator graphite
_diffrn_radiation_type MoK\a
_diffrn_radiation_wavelength 0.71073
_diffrn_reflns_av_R_equivalents 0.0315
_diffrn_reflns_av_unetI/netI 0.0486
_diffrn_reflns_laue_measured_fraction_full 0.997
_diffrn_reflns_laue_measured_fraction_max 0.997
_diffrn_reflns_limit_h_max 14
_diffrn_reflns_limit_h_min -11
_diffrn_reflns_limit_k_max 6
_diffrn_reflns_limit_k_min -14
_diffrn_reflns_limit_l_max 25
_diffrn_reflns_limit_l_min -25
_diffrn_reflns_number 11762
_diffrn_reflns_point_group_measured_fraction_full 0.997
_diffrn_reflns_point_group_measured_fraction_max 0.997
_diffrn_reflns_theta_full 25.242
_diffrn_reflns_theta_max 26.371
_diffrn_reflns_theta_min 3.341
_diffrn_source 'Enhance (Mo) X-ray Source'
_exptl_absorpt_coefficient_mu 4.243
_exptl_absorpt_correction_T_max 1.00000
_exptl_absorpt_correction_T_min 0.91823
_exptl_absorpt_correction_type multi-scan
_exptl_absorpt_process_details
;
CrysAlisPro, Agilent Technologies,
Version 1.171.36.32 (release 02-08-2013 CrysAlis171 .NET)
(compiled Aug  2 2013,16:46:58)
Empirical absorption correction using spherical harmonics,
 implemented in SCALE3 ABSPACK scaling algorithm.
;
_exptl_crystal_colour
;
;
_exptl_crystal_density_diffrn 1.669
_exptl_crystal_description
;
;
_exptl_crystal_F_000 1368
_exptl_crystal_size_max 0.2
_exptl_crystal_size_mid 0.17
_exptl_crystal_size_min 0.16
_refine_diff_density_max 0.524
_refine_diff_density_min -0.911
_refine_diff_density_rms 0.099
_refine_ls_extinction_method none
_refine_ls_goodness_of_fit_ref 1.038
_refine_ls_hydrogen_treatment constr
_refine_ls_matrix_type full
_refine_ls_number_parameters 353
_refine_ls_number_reflns 5686
_refine_ls_number_restraints 0
_refine_ls_restrained_S_all 1.038
_refine_ls_R_factor_all 0.0460
_refine_ls_R_factor_gt 0.0318
_refine_ls_shift/su_max 0.002
_refine_ls_shift/su_mean 0.000
_refine_ls_structure_factor_coef Fsqd
_refine_ls_weighting_details 'w=1/[\s^2^(Fo^2^)+(0.0190P)^2^+0.2043P] where P=(Fo^2^+2Fc^2^)/3'
_refine_ls_weighting_scheme calc
_refine_ls_wR_factor_gt 0.0562
_refine_ls_wR_factor_ref 0.0610
_reflns_Friedel_coverage 0.000
_reflns_number_gt 4603
_reflns_number_total 5686
_reflns_threshold_expression 'I > 2\s(I)'
_cod_data_source_file ol5b02926_si_001.cif
_cod_data_source_block 20150353
_cod_database_code 1540625
_chemical_oxdiff_formula C20H20N4O4P1W2
_shelx_space_group_comment
;
The symmetry employed for this shelxl refinement is uniquely defined
by the following loop, which should always be used as a source of
symmetry information in preference to the above space-group names.
They are only intended as comments.
;
_shelx_estimated_absorpt_t_max 0.550
_shelx_estimated_absorpt_t_min 0.484
_reflns_odcompleteness_completeness 99.68
_reflns_odcompleteness_iscentric 1
_reflns_odcompleteness_theta 26.32
_olex2_refinement_description
;
1. Fixed Uiso
 At 1.2 times of:
  All C(H) groups
 At 1.5 times of:
  All C(H,H,H) groups
2.a Aromatic/amide H refined with riding coordinates:
 C7(H7), C8(H8), C9(H9), C10(H10), C15(H15), C16(H16), C17(H17), C18(H18),
 C19(H19), C21(H21), C22(H22), C24(H24), C25(H25), C28(H28), C29(H29), C30(H30),
  C31(H31), C32(H32)
2.b Idealised Me refined as rotating group:
 C26(H26A,H26B,H26C)
;
_shelx_shelxl_version_number 2014/7
_olex2_submission_special_instructions 'No special instructions were received'

loop_
_space_group_symop_operation_xyz
'x, y, z'
'-x, y+1/2, -z+1/2'
'-x, -y, -z'
'x, -y-1/2, z-1/2'

loop_
_atom_site_label
_atom_site_type_symbol
_atom_site_fract_x
_atom_site_fract_y
_atom_site_fract_z
_atom_site_U_iso_or_equiv
_atom_site_adp_type
_atom_site_occupancy
_atom_site_site_symmetry_order
_atom_site_calc_flag
_atom_site_refinement_flags_posn
C1 C 0.2506(4) 1.1077(4) 0.5429(2) 0.0474(12) Uani 1 1 d .
C2 C 0.0288(4) 1.1335(4) 0.5915(2) 0.0513(12) Uani 1 1 d .
C3 C 0.1774(4) 1.3219(5) 0.5859(2) 0.0475(12) Uani 1 1 d .
C4 C 0.1519(5) 1.2402(5) 0.7099(3) 0.0636(14) Uani 1 1 d .
C5 C 0.3681(4) 1.2163(4) 0.6600(2) 0.0487(12) Uani 1 1 d .
C6 C 0.1478(3) 0.8672(3) 0.62634(16) 0.0272(9) Uani 1 1 d .
C7 C 0.0273(3) 0.8477(4) 0.61924(18) 0.0374(11) Uani 1 1 d .
H7 H -0.0221 0.8970 0.6372 0.045 Uiso 1 1 calc R
C8 C -0.0176(4) 0.7535(4) 0.5849(2) 0.0423(11) Uani 1 1 d .
H8 H -0.0978 0.7397 0.5797 0.051 Uiso 1 1 calc R
C9 C 0.0555(4) 0.6809(4) 0.5587(2) 0.0451(12) Uani 1 1 d .
H9 H 0.0240 0.6185 0.5356 0.054 Uiso 1 1 calc R
C10 C 0.1758(4) 0.6990(4) 0.56595(17) 0.0376(11) Uani 1 1 d .
H10 H 0.2246 0.6485 0.5485 0.045 Uiso 1 1 calc R
C11 C 0.2222(3) 0.7925(4) 0.59934(17) 0.0301(9) Uani 1 1 d .
C12 C 0.3481(3) 0.8240(4) 0.61523(17) 0.0316(9) Uani 1 1 d .
C13 C 0.3687(3) 0.9133(4) 0.65532(16) 0.0281(9) Uani 1 1 d .
C14 C 0.4384(3) 0.7552(4) 0.58920(18) 0.0341(10) Uani 1 1 d .
C15 C 0.4356(4) 0.7369(5) 0.5224(2) 0.0501(13) Uani 1 1 d .
H15 H 0.3760 0.7692 0.4930 0.060 Uiso 1 1 calc R
C16 C 0.5177(5) 0.6729(5) 0.4978(3) 0.0652(15) Uani 1 1 d .
H16 H 0.5143 0.6628 0.4523 0.078 Uiso 1 1 calc R
C17 C 0.6059(5) 0.6232(5) 0.5410(3) 0.0745(17) Uani 1 1 d .
H17 H 0.6618 0.5789 0.5249 0.089 Uiso 1 1 calc R
C18 C 0.6103(4) 0.6396(5) 0.6073(3) 0.0673(16) Uani 1 1 d .
H18 H 0.6693 0.6060 0.6365 0.081 Uiso 1 1 calc R
C19 C 0.5275(4) 0.7059(4) 0.6317(2) 0.0494(13) Uani 1 1 d .
H19 H 0.5320 0.7172 0.6772 0.059 Uiso 1 1 calc R
C20 C 0.4843(3) 0.9627(4) 0.67872(17) 0.0312(9) Uani 1 1 d .
C21 C 0.5680(3) 0.9775(4) 0.63636(19) 0.0440(12) Uani 1 1 d .
H21 H 0.5486 0.9606 0.5916 0.053 Uiso 1 1 calc R
C22 C 0.6791(3) 1.0165(4) 0.6592(2) 0.0474(12) Uani 1 1 d .
H22 H 0.7328 1.0258 0.6296 0.057 Uiso 1 1 calc R
C23 C 0.7119(3) 1.0419(4) 0.7254(2) 0.0452(12) Uani 1 1 d .
C24 C 0.6283(3) 1.0320(4) 0.76698(19) 0.0468(12) Uani 1 1 d .
H24 H 0.6471 1.0519 0.8113 0.056 Uiso 1 1 calc R
C25 C 0.5172(3) 0.9933(4) 0.74453(18) 0.0438(12) Uani 1 1 d .
H25 H 0.4629 0.9874 0.7741 0.053 Uiso 1 1 calc R
C26 C 0.8360(3) 1.0777(5) 0.7509(2) 0.0627(15) Uani 1 1 d .
H26A H 0.8757 1.0978 0.7142 0.094 Uiso 1 1 calc GR
H26B H 0.8769 1.0173 0.7749 0.094 Uiso 1 1 calc GR
H26C H 0.8342 1.1409 0.7798 0.094 Uiso 1 1 calc GR
C27 C 0.2140(3) 0.9395(3) 0.75724(16) 0.0268(9) Uani 1 1 d .
C28 C 0.2734(3) 0.8500(4) 0.78897(19) 0.0426(12) Uani 1 1 d .
H28 H 0.3277 0.8106 0.7683 0.051 Uiso 1 1 calc R
C29 C 0.2520(4) 0.8191(5) 0.8514(2) 0.0552(14) Uani 1 1 d .
H29 H 0.2930 0.7595 0.8728 0.066 Uiso 1 1 calc R
C30 C 0.1714(4) 0.8750(5) 0.8824(2) 0.0520(13) Uani 1 1 d .
H30 H 0.1575 0.8535 0.9244 0.062 Uiso 1 1 calc R
C31 C 0.1112(4) 0.9631(5) 0.8507(2) 0.0498(13) Uani 1 1 d .
H31 H 0.0558 1.0010 0.8713 0.060 Uiso 1 1 calc R
C32 C 0.1328(3) 0.9957(4) 0.78848(18) 0.0374(10) Uani 1 1 d .
H32 H 0.0922 1.0559 0.7676 0.045 Uiso 1 1 calc R
O1 O 0.2805(3) 1.0723(4) 0.49646(16) 0.0884(14) Uani 1 1 d .
O2 O -0.0646(3) 1.1134(4) 0.57086(19) 0.0810(13) Uani 1 1 d .
O3 O 0.1657(3) 1.4087(3) 0.56196(17) 0.0699(11) Uani 1 1 d .
O4 O 0.1270(5) 1.2837(4) 0.7559(2) 0.1112(17) Uani 1 1 d .
O5 O 0.4607(3) 1.2462(3) 0.67715(19) 0.0797(13) Uani 1 1 d .
P1 P 0.23173(8) 0.97664(10) 0.67191(4) 0.0278(2) Uani 1 1 d .
W1 W 0.19910(2) 1.17152(2) 0.62698(2) 0.03233(6) Uani 1 1 d .

loop_
_atom_site_aniso_label
_atom_site_aniso_U_11
_atom_site_aniso_U_22
_atom_site_aniso_U_33
_atom_site_aniso_U_23
_atom_site_aniso_U_13
_atom_site_aniso_U_12
C1 0.060(3) 0.041(3) 0.041(2) 0.003(2) 0.007(2) -0.001(2)
C2 0.046(3) 0.044(3) 0.064(3) 0.010(3) 0.009(2) -0.001(2)
C3 0.050(3) 0.046(3) 0.047(3) 0.002(3) 0.009(2) -0.007(3)
C4 0.098(4) 0.035(3) 0.063(3) 0.004(3) 0.034(3) 0.001(3)
C5 0.054(3) 0.036(3) 0.055(3) 0.000(2) 0.002(2) -0.004(2)
C6 0.0277(18) 0.027(2) 0.0260(18) 0.0057(17) 0.0000(15) -0.0023(17)
C7 0.032(2) 0.041(3) 0.040(2) 0.001(2) 0.0058(17) -0.0012(19)
C8 0.034(2) 0.045(3) 0.044(2) 0.003(2) -0.0060(19) -0.011(2)
C9 0.051(3) 0.042(3) 0.039(2) 0.004(2) -0.008(2) -0.017(2)
C10 0.050(2) 0.032(3) 0.029(2) -0.0034(19) 0.0004(18) -0.002(2)
C11 0.0300(19) 0.038(3) 0.0218(17) 0.0038(18) 0.0033(15) -0.0007(18)
C12 0.0311(19) 0.038(3) 0.0250(17) 0.0032(19) 0.0020(15) 0.0005(19)
C13 0.0242(18) 0.035(3) 0.0253(17) 0.0013(18) 0.0042(15) 0.0008(17)
C14 0.033(2) 0.037(3) 0.034(2) -0.003(2) 0.0103(17) -0.0011(19)
C15 0.052(3) 0.061(4) 0.038(2) -0.008(2) 0.010(2) 0.006(3)
C16 0.074(3) 0.071(4) 0.057(3) -0.015(3) 0.031(3) 0.003(3)
C17 0.070(4) 0.065(4) 0.098(4) -0.007(4) 0.047(3) 0.018(3)
C18 0.057(3) 0.073(5) 0.077(3) 0.018(3) 0.025(3) 0.034(3)
C19 0.047(3) 0.056(4) 0.046(2) 0.000(2) 0.008(2) 0.012(2)
C20 0.0255(19) 0.032(3) 0.035(2) -0.0027(19) 0.0031(16) 0.0001(17)
C21 0.036(2) 0.060(4) 0.037(2) -0.008(2) 0.0088(18) -0.008(2)
C22 0.037(2) 0.056(4) 0.054(2) -0.013(3) 0.021(2) -0.010(2)
C23 0.029(2) 0.046(3) 0.058(3) -0.006(2) -0.002(2) -0.004(2)
C24 0.039(2) 0.060(4) 0.039(2) -0.012(2) -0.0021(19) -0.005(2)
C25 0.032(2) 0.059(4) 0.040(2) -0.007(2) 0.0056(17) -0.004(2)
C26 0.033(2) 0.072(4) 0.081(3) -0.010(3) -0.003(2) -0.006(2)
C27 0.0244(18) 0.029(2) 0.0259(17) -0.0002(18) 0.0004(15) -0.0025(17)
C28 0.045(2) 0.047(3) 0.037(2) 0.006(2) 0.0063(18) 0.015(2)
C29 0.066(3) 0.058(4) 0.039(2) 0.016(3) 0.001(2) 0.009(3)
C30 0.065(3) 0.064(4) 0.029(2) 0.003(2) 0.013(2) -0.008(3)
C31 0.050(3) 0.058(4) 0.045(2) -0.008(3) 0.020(2) -0.003(2)
C32 0.030(2) 0.042(3) 0.042(2) 0.003(2) 0.0091(17) 0.004(2)
O1 0.116(3) 0.102(4) 0.055(2) -0.020(2) 0.040(2) -0.002(3)
O2 0.0397(19) 0.077(3) 0.121(3) 0.028(3) -0.011(2) -0.011(2)
O3 0.087(3) 0.038(2) 0.083(3) 0.014(2) 0.006(2) 0.002(2)
O4 0.202(5) 0.061(3) 0.090(3) -0.022(3) 0.086(3) -0.002(3)
O5 0.055(2) 0.068(3) 0.107(3) 0.004(3) -0.019(2) -0.025(2)
P1 0.0249(5) 0.0313(7) 0.0273(5) -0.0014(5) 0.0037(4) 0.0008(4)
W1 0.03524(10) 0.02993(11) 0.03221(9) 0.00073(8) 0.00605(6) -0.00035(8)

loop_
_atom_type_symbol
_atom_type_description
_atom_type_scat_dispersion_real
_atom_type_scat_dispersion_imag
_atom_type_scat_source
C C 0.0033 0.0016 'International Tables Vol C Tables 4.2.6.8 and 6.1.1.4'
H H 0.0000 0.0000 'International Tables Vol C Tables 4.2.6.8 and 6.1.1.4'
O O 0.0106 0.0060 'International Tables Vol C Tables 4.2.6.8 and 6.1.1.4'
P P 0.1023 0.0942 'International Tables Vol C Tables 4.2.6.8 and 6.1.1.4'
W W -0.8490 6.8722 'International Tables Vol C Tables 4.2.6.8 and 6.1.1.4'

loop_
_geom_angle_atom_site_label_1
_geom_angle_atom_site_label_2
_geom_angle_atom_site_label_3
_geom_angle
O1 C1 W1 179.2(4)
O2 C2 W1 178.7(4)
O3 C3 W1 179.5(5)
O4 C4 W1 176.9(5)
O5 C5 W1 176.7(5)
C7 C6 C11 120.4(4)
C7 C6 P1 128.9(3)
C11 C6 P1 110.6(3)
C6 C7 H7 120.6
C8 C7 C6 118.9(4)
C8 C7 H7 120.6
C7 C8 H8 119.8
C9 C8 C7 120.4(4)
C9 C8 H8 119.8
C8 C9 H9 119.4
C8 C9 C10 121.1(4)
C10 C9 H9 119.4
C9 C10 H10 120.3
C11 C10 C9 119.4(4)
C11 C10 H10 120.3
C6 C11 C12 112.5(4)
C10 C11 C6 119.7(3)
C10 C11 C12 127.7(4)
C13 C12 C11 114.6(3)
C13 C12 C14 125.9(3)
C14 C12 C11 119.5(4)
C12 C13 C20 126.2(3)
C12 C13 P1 111.1(3)
C20 C13 P1 122.6(3)
C15 C14 C12 121.5(4)
C15 C14 C19 117.8(4)
C19 C14 C12 120.7(3)
C14 C15 H15 119.0
C16 C15 C14 122.0(4)
C16 C15 H15 119.0
C15 C16 H16 120.3
C15 C16 C17 119.5(4)
C17 C16 H16 120.3
C16 C17 H17 120.2
C18 C17 C16 119.6(5)
C18 C17 H17 120.2
C17 C18 H18 119.8
C17 C18 C19 120.5(5)
C19 C18 H18 119.8
C14 C19 C18 120.6(4)
C14 C19 H19 119.7
C18 C19 H19 119.7
C21 C20 C13 121.5(3)
C25 C20 C13 122.0(3)
C25 C20 C21 116.5(3)
C20 C21 H21 119.2
C22 C21 C20 121.5(4)
C22 C21 H21 119.2
C21 C22 H22 119.4
C21 C22 C23 121.2(4)
C23 C22 H22 119.4
C22 C23 C26 120.9(4)
C24 C23 C22 117.6(3)
C24 C23 C26 121.5(4)
C23 C24 H24 119.2
C23 C24 C25 121.5(4)
C25 C24 H24 119.2
C20 C25 H25 119.2
C24 C25 C20 121.6(4)
C24 C25 H25 119.2
C23 C26 H26A 109.5
C23 C26 H26B 109.5
C23 C26 H26C 109.5
H26A C26 H26B 109.5
H26A C26 H26C 109.5
H26B C26 H26C 109.5
C28 C27 P1 121.2(3)
C32 C27 C28 119.1(3)
C32 C27 P1 119.4(3)
C27 C28 H28 120.1
C29 C28 C27 119.9(4)
C29 C28 H28 120.1
C28 C29 H29 119.5
C30 C29 C28 120.9(4)
C30 C29 H29 119.5
C29 C30 H30 120.3
C29 C30 C31 119.4(4)
C31 C30 H30 120.3
C30 C31 H31 119.9
C30 C31 C32 120.3(4)
C32 C31 H31 119.9
C27 C32 C31 120.4(4)
C27 C32 H32 119.8
C31 C32 H32 119.8
C6 P1 C13 90.96(18)
C6 P1 C27 100.88(17)
C6 P1 W1 116.38(12)
C13 P1 C27 106.75(16)
C13 P1 W1 114.06(13)
C27 P1 W1 122.65(14)
C1 W1 C2 89.80(18)
C1 W1 C5 90.00(18)
C1 W1 P1 84.92(14)
C2 W1 P1 90.53(14)
C3 W1 C1 91.17(19)
C3 W1 C2 89.71(19)
C3 W1 C4 87.2(2)
C3 W1 C5 87.64(19)
C3 W1 P1 176.08(14)
C4 W1 C1 177.8(2)
C4 W1 C2 91.7(2)
C4 W1 C5 88.4(2)
C4 W1 P1 96.74(15)
C5 W1 C2 177.34(19)
C5 W1 P1 92.10(14)

loop_
_geom_bond_atom_site_label_1
_geom_bond_atom_site_label_2
_geom_bond_distance
C1 O1 1.135(5)
C1 W1 2.038(5)
C2 O2 1.125(5)
C2 W1 2.046(5)
C3 O3 1.149(6)
C3 W1 1.988(5)
C4 O4 1.145(6)
C4 W1 2.021(5)
C5 O5 1.133(5)
C5 W1 2.041(5)
C6 C7 1.395(5)
C6 C11 1.403(5)
C6 P1 1.808(4)
C7 H7 0.9300
C7 C8 1.389(6)
C8 H8 0.9300
C8 C9 1.370(6)
C9 H9 0.9300
C9 C10 1.391(5)
C10 H10 0.9300
C10 C11 1.379(5)
C11 C12 1.490(5)
C12 C13 1.347(5)
C12 C14 1.483(5)
C13 C20 1.475(5)
C13 P1 1.825(4)
C14 C15 1.375(5)
C14 C19 1.381(5)
C15 H15 0.9300
C15 C16 1.367(6)
C16 H16 0.9300
C16 C17 1.383(7)
C17 H17 0.9300
C17 C18 1.360(7)
C18 H18 0.9300
C18 C19 1.385(6)
C19 H19 0.9300
C20 C21 1.392(5)
C20 C25 1.391(5)
C21 H21 0.9300
C21 C22 1.382(5)
C22 H22 0.9300
C22 C23 1.383(5)
C23 C24 1.373(6)
C23 C26 1.514(5)
C24 H24 0.9300
C24 C25 1.379(5)
C25 H25 0.9300
C26 H26A 0.9600
C26 H26B 0.9600
C26 H26C 0.9600
C27 C28 1.383(5)
C27 C32 1.379(5)
C27 P1 1.834(3)
C28 H28 0.9300
C28 C29 1.381(6)
C29 H29 0.9300
C29 C30 1.368(6)
C30 H30 0.9300
C30 C31 1.374(6)
C31 H31 0.9300
C31 C32 1.383(5)
C32 H32 0.9300
P1 W1 2.5173(11)

loop_
_geom_torsion_atom_site_label_1
_geom_torsion_atom_site_label_2
_geom_torsion_atom_site_label_3
_geom_torsion_atom_site_label_4
_geom_torsion
C6 C7 C8 C9 0.2(6)
C6 C11 C12 C13 3.7(5)
C6 C11 C12 C14 -178.7(3)
C7 C6 C11 C10 -0.4(5)
C7 C6 C11 C12 -176.8(3)
C7 C6 P1 C13 174.0(4)
C7 C6 P1 C27 66.8(4)
C7 C6 P1 W1 -68.3(4)
C7 C8 C9 C10 0.4(6)
C8 C9 C10 C11 -1.0(6)
C9 C10 C11 C6 1.0(6)
C9 C10 C11 C12 176.8(4)
C10 C11 C12 C13 -172.4(4)
C10 C11 C12 C14 5.3(6)
C11 C6 C7 C8 -0.2(6)
C11 C6 P1 C13 -2.1(3)
C11 C6 P1 C27 -109.4(3)
C11 C6 P1 W1 115.5(2)
C11 C12 C13 C20 -179.7(3)
C11 C12 C13 P1 -5.2(4)
C11 C12 C14 C15 57.4(6)
C11 C12 C14 C19 -121.7(4)
C12 C13 C20 C21 42.8(6)
C12 C13 C20 C25 -134.8(5)
C12 C13 P1 C6 4.3(3)
C12 C13 P1 C27 105.9(3)
C12 C13 P1 W1 -115.3(3)
C12 C14 C15 C16 -179.4(5)
C12 C14 C19 C18 178.5(5)
C13 C12 C14 C15 -125.3(5)
C13 C12 C14 C19 55.7(6)
C13 C20 C21 C22 -175.4(4)
C13 C20 C25 C24 175.3(4)
C14 C12 C13 C20 2.8(6)
C14 C12 C13 P1 177.3(3)
C14 C15 C16 C17 0.9(9)
C15 C14 C19 C18 -0.5(7)
C15 C16 C17 C18 -0.6(9)
C16 C17 C18 C19 -0.3(9)
C17 C18 C19 C14 0.8(9)
C19 C14 C15 C16 -0.3(8)
C20 C13 P1 C6 179.0(3)
C20 C13 P1 C27 -79.4(3)
C20 C13 P1 W1 59.4(3)
C20 C21 C22 C23 0.4(8)
C21 C20 C25 C24 -2.4(7)
C21 C22 C23 C24 -3.0(8)
C21 C22 C23 C26 176.1(5)
C22 C23 C24 C25 2.9(8)
C23 C24 C25 C20 -0.2(8)
C25 C20 C21 C22 2.3(7)
C26 C23 C24 C25 -176.2(5)
C27 C28 C29 C30 0.8(7)
C28 C27 C32 C31 0.1(6)
C28 C27 P1 C6 74.4(4)
C28 C27 P1 C13 -20.0(4)
C28 C27 P1 W1 -154.3(3)
C28 C29 C30 C31 -0.1(8)
C29 C30 C31 C32 -0.6(7)
C30 C31 C32 C27 0.6(7)
C32 C27 C28 C29 -0.8(6)
C32 C27 P1 C6 -100.1(3)
C32 C27 P1 C13 165.5(3)
C32 C27 P1 W1 31.2(4)
P1 C6 C7 C8 -176.0(3)
P1 C6 C11 C10 176.1(3)
P1 C6 C11 C12 -0.3(4)
P1 C13 C20 C21 -131.1(4)
P1 C13 C20 C25 51.3(5)
P1 C27 C28 C29 -175.4(4)
P1 C27 C32 C31 174.8(3)
